data_7717609
loop_
_publ_author_name
'Zhang, Lixin'
'Jiang, Wen'

_publ_section_title
;
 Phosphaguanidinate Yttrium Carbene, Carbyne and Carbide Complexes: Three
 Distinct C1 Functionalities
;
_journal_name_full 'Dalton Transactions'
_journal_paper_doi 10.1039/D4DT03060E
_journal_year 2024
_chemical_formula_moiety 'C45 H68 Al2 N2 P Y'
_chemical_formula_sum 'C45 H68 Al2 N2 P Y'
_chemical_formula_weight 810.85
_space_group_crystal_system monoclinic
_space_group_IT_number 14
_space_group_name_Hall '-P 2ybc'
_space_group_name_H-M_alt 'P 1 21/c 1'
_atom_sites_solution_hydrogens mixed
_atom_sites_solution_primary iterative
_audit_block_doi 10.5517/ccdc.csd.cc2l67gj
_audit_creation_date 2024-10-07
_audit_creation_method
;
Olex2 1.2
(compiled 2018.05.29 svn.r3508 for OlexSys, GUI svn.r5506)
;
_audit_update_record
;
2024-10-08 deposited with the CCDC.	2024-12-02 downloaded from the CCDC.
;
_cell_angle_alpha 90
_cell_angle_beta 112.186(4)
_cell_angle_gamma 90
_cell_formula_units_Z 4
_cell_length_a 16.1150(14)
_cell_length_b 16.9001(16)
_cell_length_c 19.322(2)
_cell_measurement_reflns_used 9937
_cell_measurement_temperature 202(2)
_cell_measurement_theta_max 26.419
_cell_measurement_theta_min 2.481
_cell_volume 4872.7(8)
_computing_cell_refinement 'SAINT V8.38A (?, 2016)'
_computing_data_reduction 'SAINT V8.38A (?, 2016)'
_computing_molecular_graphics 'Olex2 (Dolomanov et al., 2009)'
_computing_publication_material 'Olex2 (Dolomanov et al., 2009)'
_computing_structure_refinement 'ShelXL (Sheldrick, 2015)'
_computing_structure_solution 'olex2.solve (Bourhis et al., 2015)'
_diffrn_ambient_temperature 202.31
_diffrn_measured_fraction_theta_full 0.998
_diffrn_measured_fraction_theta_max 0.998
_diffrn_measurement_device_type 'Bruker APEX-II CCD'
_diffrn_measurement_method '\f and \w scans'
_diffrn_radiation_type MoK\a
_diffrn_radiation_wavelength 0.71073
_diffrn_reflns_av_R_equivalents 0.0943
_diffrn_reflns_av_unetI/netI 0.0758
_diffrn_reflns_Laue_measured_fraction_full 0.998
_diffrn_reflns_Laue_measured_fraction_max 0.998
_diffrn_reflns_limit_h_max 19
_diffrn_reflns_limit_h_min -19
_diffrn_reflns_limit_k_max 20
_diffrn_reflns_limit_k_min -20
_diffrn_reflns_limit_l_max 20
_diffrn_reflns_limit_l_min -23
_diffrn_reflns_number 41269
_diffrn_reflns_point_group_measured_fraction_full 0.998
_diffrn_reflns_point_group_measured_fraction_max 0.998
_diffrn_reflns_theta_full 25.050
_diffrn_reflns_theta_max 25.050
_diffrn_reflns_theta_min 2.405
_diffrn_standards_number 0
_exptl_absorpt_coefficient_mu 1.294
_exptl_absorpt_correction_T_max 0.7454
_exptl_absorpt_correction_T_min 0.5533
_exptl_absorpt_correction_type multi-scan
_exptl_absorpt_process_details
'SADABS-2016/2 (Bruker,2016/2) was used for absorption correction. wR2(int) was 0.1617 before and 0.0790 after correction. The Ratio of minimum to maximum transmission is 0.7423. The \l/2 correction factor is Not present.'
_exptl_crystal_colour colourless
_exptl_crystal_colour_primary colourless
_exptl_crystal_density_diffrn 1.105
_exptl_crystal_description block
_exptl_crystal_F_000 1728
_exptl_crystal_size_max 0.45
_exptl_crystal_size_mid 0.15
_exptl_crystal_size_min 0.03
_refine_diff_density_max 0.412
_refine_diff_density_min -0.481
_refine_diff_density_rms 0.066
_refine_ls_extinction_method none
_refine_ls_goodness_of_fit_ref 1.038
_refine_ls_hydrogen_treatment mixed
_refine_ls_matrix_type full
_refine_ls_number_parameters 520
_refine_ls_number_reflns 8614
_refine_ls_number_restraints 2
_refine_ls_restrained_S_all 1.038
_refine_ls_R_factor_all 0.0776
_refine_ls_R_factor_gt 0.0464
_refine_ls_shift/su_max 0.001
_refine_ls_shift/su_mean 0.000
_refine_ls_structure_factor_coef Fsqd
_refine_ls_weighting_details 'w=1/[\s^2^(Fo^2^)+(0.0542P)^2^+0.6319P] where P=(Fo^2^+2Fc^2^)/3'
_refine_ls_weighting_scheme calc
_refine_ls_wR_factor_gt 0.1078
_refine_ls_wR_factor_ref 0.1208
_reflns_Friedel_coverage 0.000
_reflns_number_gt 5959
_reflns_number_total 8614
_reflns_threshold_expression 'I > 2\s(I)'
_cod_data_source_file d4dt03060e2.cif
_cod_data_source_block mo_220707a_a
_cod_original_cell_volume 4872.5(8)
_cod_database_code 7717609
_shelx_shelxl_version_number 2018/3
_shelx_space_group_comment
;
The symmetry employed for this shelxl refinement is uniquely defined
by the following loop, which should always be used as a source of
symmetry information in preference to the above space-group names.
They are only intended as comments.
;
_shelx_estimated_absorpt_t_max 0.962
_shelx_estimated_absorpt_t_min 0.594
_olex2_refinement_description
;
1. Fixed Uiso
 At 1.2 times of:
  All C(H) groups
 At 1.5 times of:
  All C(H,H,H) groups
2. Restrained distances
 C5-H5C
 0.98 with sigma of 0.02
 C5-H5B
 0.98 with sigma of 0.02
3.a Ternary CH refined with riding coordinates:
 C16(H16), C19(H19), C28(H28), C31(H31)
3.b Aromatic/amide H refined with riding coordinates:
 C12(H12), C13(H13), C14(H14), C24(H24), C25(H25), C26(H26), C35(H35),
 C36(H36), C37(H37), C38(H38), C39(H39), C41(H41), C42(H42), C43(H43), C44(H44),
  C45(H45)
3.c Idealised Me refined as rotating group:
 C3(H3A,H3B,H3C), C4(H4A,H4B,H4C), C7(H7A,H7B,H7C), C8(H8A,H8B,H8C), C17(H17A,
 H17B,H17C), C18(H18A,H18B,H18C), C20(H20A,H20B,H20C), C21(H21A,H21B,H21C),
 C29(H29A,H29B,H29C), C30(H30A,H30B,H30C), C32(H32A,H32B,H32C), C33(H33A,H33B,
 H33C)
;
_olex2_submission_special_instructions 'No special instructions were received'

loop_
_space_group_symop_operation_xyz
'x, y, z'
'-x, y+1/2, -z+1/2'
'-x, -y, -z'
'x, -y-1/2, z-1/2'

loop_
_atom_site_label
_atom_site_type_symbol
_atom_site_fract_x
_atom_site_fract_y
_atom_site_fract_z
_atom_site_U_iso_or_equiv
_atom_site_adp_type
_atom_site_occupancy
_atom_site_site_symmetry_order
_atom_site_calc_flag
_atom_site_refinement_flags_posn
_atom_site_refinement_flags_adp
_atom_site_refinement_flags_occupancy
_atom_site_disorder_assembly
_atom_site_disorder_group
Y1 Y 0.46023(2) 0.50311(2) 0.74558(2) 0.02422(10) Uani 1 1 d . . . . .
Al1 Al 0.59457(7) 0.45972(6) 0.67092(6) 0.0317(3) Uani 1 1 d . . . . .
Al2 Al 0.59978(8) 0.54644(7) 0.90130(6) 0.0372(3) Uani 1 1 d . . . . .
C1 C 0.4925(3) 0.5427(2) 0.6320(2) 0.0302(8) Uani 1 1 d . . . . .
C2 C 0.5533(3) 0.3841(2) 0.7357(3) 0.0376(9) Uani 1 1 d . . . . .
C3 C 0.5996(3) 0.3997(2) 0.5860(2) 0.0462(10) Uani 1 1 d . . . . .
H3A H 0.585108 0.434705 0.542587 0.069 Uiso 1 1 calc GR . . . .
H3B H 0.556174 0.356250 0.574117 0.069 Uiso 1 1 calc GR . . . .
H3C H 0.660005 0.378120 0.598807 0.069 Uiso 1 1 calc GR . . . .
C4 C 0.7072(3) 0.5171(2) 0.7221(2) 0.0461(10) Uani 1 1 d . . . . .
H4A H 0.757110 0.479513 0.739005 0.069 Uiso 1 1 calc GR . . . .
H4B H 0.703937 0.545337 0.765375 0.069 Uiso 1 1 calc GR . . . .
H4C H 0.716637 0.555245 0.687589 0.069 Uiso 1 1 calc GR . . . .
C5 C 0.4914(3) 0.4696(2) 0.8813(2) 0.0377(9) Uani 1 1 d D . . . .
C6 C 0.5571(3) 0.6223(2) 0.8110(2) 0.0374(9) Uani 1 1 d . . . . .
C7 C 0.6232(3) 0.6070(3) 0.9937(2) 0.0548(12) Uani 1 1 d . . . . .
H7A H 0.643619 0.570975 1.036609 0.082 Uiso 1 1 calc GR . . . .
H7B H 0.567978 0.633399 0.991189 0.082 Uiso 1 1 calc GR . . . .
H7C H 0.669545 0.646708 0.999262 0.082 Uiso 1 1 calc GR . . . .
C8 C 0.7058(3) 0.4826(2) 0.9095(2) 0.0542(12) Uani 1 1 d . . . . .
H8A H 0.758554 0.516963 0.923156 0.081 Uiso 1 1 calc GR . . . .
H8B H 0.695617 0.457168 0.861354 0.081 Uiso 1 1 calc GR . . . .
H8C H 0.715838 0.441922 0.947963 0.081 Uiso 1 1 calc GR . . . .
C9 C 0.2732(2) 0.50269(17) 0.68812(16) 0.0223(7) Uani 1 1 d . . . . .
C10 C 0.2833(2) 0.64636(17) 0.71225(19) 0.0254(8) Uani 1 1 d . . . . .
C11 C 0.2648(2) 0.69519(17) 0.64891(19) 0.0258(8) Uani 1 1 d . . . . .
C12 C 0.2282(2) 0.76941(19) 0.6497(2) 0.0351(9) Uani 1 1 d . . . . .
H12 H 0.213063 0.802101 0.606666 0.042 Uiso 1 1 calc R . . . .
C13 C 0.2131(2) 0.79706(19) 0.7112(2) 0.0394(10) Uani 1 1 d . . . . .
H13 H 0.186635 0.847518 0.709988 0.047 Uiso 1 1 calc R . . . .
C14 C 0.2369(2) 0.75082(19) 0.7740(2) 0.0356(9) Uani 1 1 d . . . . .
H14 H 0.228920 0.770838 0.817025 0.043 Uiso 1 1 calc R . . . .
C15 C 0.2725(2) 0.67513(18) 0.77642(19) 0.0296(8) Uani 1 1 d . . . . .
C16 C 0.3004(3) 0.6290(2) 0.8494(2) 0.0381(9) Uani 1 1 d . . . . .
H16 H 0.311781 0.573107 0.838592 0.046 Uiso 1 1 calc R . . . .
C17 C 0.2292(3) 0.6275(2) 0.8842(2) 0.0527(11) Uani 1 1 d . . . . .
H17A H 0.222897 0.680628 0.902027 0.079 Uiso 1 1 calc GR . . . .
H17B H 0.247589 0.590432 0.926313 0.079 Uiso 1 1 calc GR . . . .
H17C H 0.171764 0.610593 0.846575 0.079 Uiso 1 1 calc GR . . . .
C18 C 0.3886(3) 0.6625(2) 0.9056(2) 0.0537(12) Uani 1 1 d . . . . .
H18A H 0.434362 0.661296 0.883707 0.081 Uiso 1 1 calc GR . . . .
H18B H 0.408478 0.630382 0.951248 0.081 Uiso 1 1 calc GR . . . .
H18C H 0.379265 0.717213 0.917904 0.081 Uiso 1 1 calc GR . . . .
C19 C 0.2928(2) 0.67390(19) 0.58466(19) 0.0304(8) Uani 1 1 d . . . . .
H19 H 0.311820 0.617169 0.590587 0.036 Uiso 1 1 calc R . . . .
C20 C 0.2196(3) 0.6838(3) 0.5070(2) 0.0539(11) Uani 1 1 d . . . . .
H20A H 0.169633 0.648120 0.501804 0.081 Uiso 1 1 calc GR . . . .
H20B H 0.243957 0.671015 0.468959 0.081 Uiso 1 1 calc GR . . . .
H20C H 0.198204 0.738632 0.500524 0.081 Uiso 1 1 calc GR . . . .
C21 C 0.3736(3) 0.7241(2) 0.5897(2) 0.0471(10) Uani 1 1 d . . . . .
H21A H 0.355154 0.779439 0.579074 0.071 Uiso 1 1 calc GR . . . .
H21B H 0.397666 0.705061 0.553094 0.071 Uiso 1 1 calc GR . . . .
H21C H 0.419813 0.719860 0.640069 0.071 Uiso 1 1 calc GR . . . .
C22 C 0.2855(2) 0.36377(17) 0.66038(18) 0.0243(7) Uani 1 1 d . . . . .
C23 C 0.2665(2) 0.35344(19) 0.58328(19) 0.0287(8) Uani 1 1 d . . . . .
C24 C 0.2357(2) 0.27965(19) 0.5516(2) 0.0351(9) Uani 1 1 d . . . . .
H24 H 0.224952 0.271113 0.500378 0.042 Uiso 1 1 calc R . . . .
C25 C 0.2204(2) 0.2187(2) 0.5930(2) 0.0381(10) Uani 1 1 d . . . . .
H25 H 0.197128 0.169594 0.569705 0.046 Uiso 1 1 calc R . . . .
C26 C 0.2388(2) 0.22922(19) 0.6677(2) 0.0341(9) Uani 1 1 d . . . . .
H26 H 0.228535 0.186906 0.695827 0.041 Uiso 1 1 calc R . . . .
C27 C 0.2723(2) 0.30069(17) 0.70326(19) 0.0275(8) Uani 1 1 d . . . . .
C28 C 0.2978(2) 0.30596(18) 0.78696(19) 0.0303(8) Uani 1 1 d . . . . .
H28 H 0.302257 0.363221 0.800943 0.036 Uiso 1 1 calc R . . . .
C29 C 0.3906(2) 0.2681(2) 0.8273(2) 0.0388(9) Uani 1 1 d . . . . .
H29A H 0.386163 0.210688 0.819735 0.058 Uiso 1 1 calc GR . . . .
H29B H 0.411627 0.279765 0.880886 0.058 Uiso 1 1 calc GR . . . .
H29C H 0.433090 0.289798 0.806971 0.058 Uiso 1 1 calc GR . . . .
C30 C 0.2297(3) 0.2674(2) 0.8138(2) 0.0422(10) Uani 1 1 d . . . . .
H30A H 0.169263 0.285455 0.782594 0.063 Uiso 1 1 calc GR . . . .
H30B H 0.242964 0.282269 0.865912 0.063 Uiso 1 1 calc GR . . . .
H30C H 0.232973 0.209752 0.810064 0.063 Uiso 1 1 calc GR . . . .
C31 C 0.2824(3) 0.4163(2) 0.53397(19) 0.0366(9) Uani 1 1 d . . . . .
H31 H 0.301931 0.465647 0.564383 0.044 Uiso 1 1 calc R . . . .
C32 C 0.1984(3) 0.4360(2) 0.4654(2) 0.0501(11) Uani 1 1 d . . . . .
H32A H 0.181083 0.389959 0.432171 0.075 Uiso 1 1 calc GR . . . .
H32B H 0.210933 0.480849 0.438622 0.075 Uiso 1 1 calc GR . . . .
H32C H 0.149351 0.449926 0.481410 0.075 Uiso 1 1 calc GR . . . .
C33 C 0.3588(3) 0.3903(3) 0.5100(3) 0.0591(12) Uani 1 1 d . . . . .
H33A H 0.410939 0.375156 0.554282 0.089 Uiso 1 1 calc GR . . . .
H33B H 0.375040 0.434183 0.484445 0.089 Uiso 1 1 calc GR . . . .
H33C H 0.339178 0.345003 0.476065 0.089 Uiso 1 1 calc GR . . . .
C34 C 0.1122(2) 0.44460(18) 0.7064(2) 0.0313(8) Uani 1 1 d . . . . .
C35 C 0.0302(3) 0.4059(2) 0.6797(2) 0.0495(11) Uani 1 1 d . . . . .
H35 H 0.001769 0.396507 0.627527 0.059 Uiso 1 1 calc R . . . .
C36 C -0.0112(3) 0.3808(3) 0.7261(3) 0.0615(13) Uani 1 1 d . . . . .
H36 H -0.067417 0.354558 0.706124 0.074 Uiso 1 1 calc R . . . .
C37 C 0.0292(3) 0.3938(2) 0.8015(3) 0.0550(12) Uani 1 1 d . . . . .
H37 H 0.000279 0.377739 0.833819 0.066 Uiso 1 1 calc R . . . .
C38 C 0.1124(3) 0.4305(2) 0.8307(2) 0.0482(11) Uani 1 1 d . . . . .
H38 H 0.141274 0.438570 0.883083 0.058 Uiso 1 1 calc R . . . .
C39 C 0.1528(3) 0.4553(2) 0.7826(2) 0.0366(9) Uani 1 1 d . . . . .
H39 H 0.209780 0.480243 0.802560 0.044 Uiso 1 1 calc R . . . .
C40 C 0.0864(2) 0.58146(18) 0.62022(19) 0.0287(8) Uani 1 1 d . . . . .
C41 C 0.0670(2) 0.6234(2) 0.6741(2) 0.0357(9) Uani 1 1 d . . . . .
H41 H 0.090304 0.605985 0.724621 0.043 Uiso 1 1 calc R . . . .
C42 C 0.0138(3) 0.6906(2) 0.6545(2) 0.0445(10) Uani 1 1 d . . . . .
H42 H 0.001248 0.719198 0.691723 0.053 Uiso 1 1 calc R . . . .
C43 C -0.0210(3) 0.7160(2) 0.5816(2) 0.0472(11) Uani 1 1 d . . . . .
H43 H -0.055452 0.763160 0.568872 0.057 Uiso 1 1 calc R . . . .
C44 C -0.0058(3) 0.6731(2) 0.5274(2) 0.0478(11) Uani 1 1 d . . . . .
H44 H -0.031529 0.689420 0.476627 0.057 Uiso 1 1 calc R . . . .
C45 C 0.0472(2) 0.6061(2) 0.5468(2) 0.0362(9) Uani 1 1 d . . . . .
H45 H 0.056978 0.576414 0.508839 0.043 Uiso 1 1 calc R . . . .
N1 N 0.32340(17) 0.43765(14) 0.69579(14) 0.0229(6) Uani 1 1 d . . . . .
N2 N 0.32192(17) 0.56844(14) 0.71365(14) 0.0229(6) Uani 1 1 d . . . . .
P1 P 0.14842(6) 0.48780(5) 0.63553(5) 0.0273(2) Uani 1 1 d . . . . .
H2A H 0.498(3) 0.364(2) 0.718(2) 0.037(11) Uiso 1 1 d . . . . .
H6A H 0.591(3) 0.670(2) 0.839(2) 0.055(12) Uiso 1 1 d . . . . .
H1A H 0.427(3) 0.526(2) 0.598(3) 0.072(14) Uiso 1 1 d . . . . .
H6B H 0.494(3) 0.639(2) 0.787(2) 0.061(13) Uiso 1 1 d . . . . .
H2B H 0.595(3) 0.349(3) 0.735(2) 0.071(15) Uiso 1 1 d . . . . .
H1B H 0.482(2) 0.591(2) 0.650(2) 0.043(11) Uiso 1 1 d . . . . .
H1C H 0.514(3) 0.557(2) 0.600(2) 0.059(14) Uiso 1 1 d . . . . .
H2C H 0.573(3) 0.390(2) 0.788(3) 0.055(13) Uiso 1 1 d . . . . .
H6C H 0.582(3) 0.620(2) 0.774(3) 0.058(13) Uiso 1 1 d . . . . .
H5A H 0.479(3) 0.414(2) 0.861(2) 0.064(13) Uiso 1 1 d . . . . .
H5B H 0.4273(16) 0.482(3) 0.866(3) 0.11(2) Uiso 1 1 d D . . . .
H5C H 0.503(4) 0.464(3) 0.9336(13) 0.11(2) Uiso 1 1 d D . . . .

loop_
_atom_site_aniso_label
_atom_site_aniso_U_11
_atom_site_aniso_U_22
_atom_site_aniso_U_33
_atom_site_aniso_U_23
_atom_site_aniso_U_13
_atom_site_aniso_U_12
Y1 0.02588(18) 0.02633(17) 0.02079(17) 0.00001(14) 0.00918(13) -0.00125(14)
Al1 0.0341(6) 0.0315(5) 0.0332(6) 0.0029(5) 0.0168(5) 0.0039(5)
Al2 0.0380(7) 0.0470(7) 0.0238(6) -0.0006(5) 0.0086(5) -0.0089(5)
C1 0.035(2) 0.033(2) 0.027(2) 0.0022(17) 0.0170(18) 0.0023(17)
C2 0.033(2) 0.041(2) 0.041(3) 0.0061(19) 0.017(2) 0.007(2)
C3 0.053(3) 0.048(2) 0.043(2) -0.0017(19) 0.025(2) 0.0093(19)
C4 0.044(2) 0.043(2) 0.053(3) 0.0050(19) 0.020(2) 0.0011(18)
C5 0.044(3) 0.046(2) 0.024(2) 0.0027(17) 0.0145(18) -0.0111(19)
C6 0.041(3) 0.037(2) 0.031(2) -0.0066(17) 0.011(2) -0.0131(19)
C7 0.052(3) 0.081(3) 0.029(2) -0.011(2) 0.013(2) -0.020(2)
C8 0.050(3) 0.065(3) 0.040(2) 0.006(2) 0.008(2) -0.002(2)
C9 0.0276(17) 0.0232(16) 0.0169(16) -0.0007(14) 0.0092(13) -0.0002(15)
C10 0.0238(18) 0.0203(16) 0.031(2) -0.0031(14) 0.0090(15) -0.0038(13)
C11 0.0236(18) 0.0229(17) 0.030(2) 0.0004(14) 0.0092(15) -0.0039(13)
C12 0.034(2) 0.0245(18) 0.044(2) 0.0063(16) 0.0116(18) 0.0019(15)
C13 0.035(2) 0.0227(18) 0.057(3) -0.0057(18) 0.0138(19) 0.0032(15)
C14 0.035(2) 0.0313(19) 0.043(2) -0.0148(17) 0.0181(18) -0.0056(16)
C15 0.033(2) 0.0234(16) 0.032(2) -0.0072(15) 0.0124(16) -0.0044(15)
C16 0.056(3) 0.0343(19) 0.030(2) -0.0081(16) 0.0235(19) 0.0000(18)
C17 0.068(3) 0.059(3) 0.043(3) -0.007(2) 0.034(2) 0.001(2)
C18 0.061(3) 0.060(3) 0.031(2) -0.0029(19) 0.008(2) 0.006(2)
C19 0.033(2) 0.0281(18) 0.031(2) 0.0051(15) 0.0139(16) -0.0013(15)
C20 0.048(3) 0.082(3) 0.033(2) 0.006(2) 0.016(2) -0.001(2)
C21 0.044(2) 0.044(2) 0.062(3) 0.003(2) 0.031(2) -0.0012(19)
C22 0.0217(18) 0.0217(16) 0.029(2) -0.0031(14) 0.0096(14) -0.0004(13)
C23 0.0229(18) 0.0300(18) 0.033(2) -0.0042(15) 0.0099(15) -0.0008(14)
C24 0.037(2) 0.0332(19) 0.030(2) -0.0085(16) 0.0073(17) 0.0012(16)
C25 0.035(2) 0.0241(18) 0.047(3) -0.0092(17) 0.0059(18) -0.0008(15)
C26 0.033(2) 0.0233(17) 0.041(2) 0.0028(16) 0.0090(17) -0.0010(15)
C27 0.0250(18) 0.0233(17) 0.034(2) 0.0015(15) 0.0108(15) 0.0045(14)
C28 0.039(2) 0.0223(17) 0.033(2) 0.0025(15) 0.0171(17) 0.0032(15)
C29 0.043(2) 0.037(2) 0.032(2) 0.0038(16) 0.0089(17) 0.0090(17)
C30 0.057(3) 0.0323(19) 0.049(3) 0.0058(17) 0.033(2) -0.0008(18)
C31 0.047(2) 0.039(2) 0.027(2) -0.0065(16) 0.0175(18) -0.0125(17)
C32 0.061(3) 0.053(2) 0.036(2) 0.0058(19) 0.018(2) -0.006(2)
C33 0.060(3) 0.073(3) 0.056(3) -0.018(2) 0.035(2) -0.018(2)
C34 0.032(2) 0.0235(17) 0.041(2) 0.0025(15) 0.0161(17) 0.0008(15)
C35 0.045(3) 0.054(2) 0.049(3) 0.007(2) 0.018(2) -0.013(2)
C36 0.046(3) 0.066(3) 0.076(4) 0.013(3) 0.028(3) -0.015(2)
C37 0.065(3) 0.044(2) 0.076(4) 0.018(2) 0.049(3) 0.008(2)
C38 0.065(3) 0.041(2) 0.049(3) 0.0066(19) 0.033(2) 0.007(2)
C39 0.043(2) 0.0296(19) 0.042(2) -0.0012(17) 0.0218(19) -0.0009(16)
C40 0.0222(18) 0.0279(17) 0.034(2) 0.0009(15) 0.0081(15) -0.0019(14)
C41 0.035(2) 0.0348(19) 0.036(2) -0.0013(16) 0.0120(17) 0.0001(16)
C42 0.039(2) 0.033(2) 0.056(3) -0.0115(19) 0.012(2) 0.0014(17)
C43 0.040(2) 0.0284(19) 0.058(3) -0.0004(19) 0.001(2) 0.0079(17)
C44 0.043(2) 0.042(2) 0.046(3) 0.011(2) 0.003(2) 0.0053(19)
C45 0.034(2) 0.038(2) 0.034(2) 0.0001(16) 0.0090(17) 0.0001(16)
N1 0.0235(15) 0.0214(13) 0.0236(15) -0.0008(11) 0.0084(12) -0.0004(11)
N2 0.0268(15) 0.0222(13) 0.0222(15) -0.0032(11) 0.0120(12) -0.0021(11)
P1 0.0261(5) 0.0252(5) 0.0288(5) -0.0013(4) 0.0085(4) -0.0003(4)

loop_
_atom_type_symbol
_atom_type_description
_atom_type_scat_dispersion_real
_atom_type_scat_dispersion_imag
_atom_type_scat_source
C C 0.0033 0.0016 'International Tables Vol C Tables 4.2.6.8 and 6.1.1.4'
H H 0.0000 0.0000 'International Tables Vol C Tables 4.2.6.8 and 6.1.1.4'
Al Al 0.0645 0.0514 'International Tables Vol C Tables 4.2.6.8 and 6.1.1.4'
N N 0.0061 0.0033 'International Tables Vol C Tables 4.2.6.8 and 6.1.1.4'
P P 0.1023 0.0942 'International Tables Vol C Tables 4.2.6.8 and 6.1.1.4'
Y Y -2.7962 3.5667 'International Tables Vol C Tables 4.2.6.8 and 6.1.1.4'

loop_
_geom_angle_atom_site_label_1
_geom_angle_atom_site_label_2
_geom_angle_atom_site_label_3
_geom_angle
_geom_angle_site_symmetry_1
_geom_angle_site_symmetry_3
_geom_angle_publ_flag
Al1 Y1 H2A 54.5(9) . . ?
Al1 Y1 H6B 105.4(10) . . ?
Al1 Y1 H1B 58.8(9) . . ?
Al1 Y1 H2C 55.8(10) . . ?
Al1 Y1 H5B 142.7(7) . . ?
Al2 Y1 Al1 97.44(3) . . ?
Al2 Y1 H2A 106.2(8) . . ?
Al2 Y1 H6B 57.4(10) . . ?
Al2 Y1 H1B 108.8(8) . . ?
Al2 Y1 H2C 72.3(10) . . ?
Al2 Y1 H5B 58.7(8) . . ?
C1 Y1 Al1 41.61(9) . . ?
C1 Y1 Al2 118.05(9) . . ?
C1 Y1 C2 79.89(13) . . ?
C1 Y1 C5 158.35(13) . . ?
C1 Y1 C6 86.21(13) . . ?
C1 Y1 C9 101.56(11) . . ?
C1 Y1 H2A 85.4(8) . . ?
C1 Y1 H6B 86.7(10) . . ?
C1 Y1 H1B 21.4(9) . . ?
C1 Y1 H2C 97.2(10) . . ?
C1 Y1 H5B 172.7(11) . . ?
C2 Y1 Al1 41.35(10) . . ?
C2 Y1 Al2 91.58(11) . . ?
C2 Y1 C6 112.87(15) . . ?
C2 Y1 C9 122.93(12) . . ?
C2 Y1 H2A 20.1(8) . . ?
C2 Y1 H6B 134.6(11) . . ?
C2 Y1 H1B 99.5(9) . . ?
C2 Y1 H2C 21.4(10) . . ?
C2 Y1 H5B 106.3(9) . . ?
C5 Y1 Al1 121.72(10) . . ?
C5 Y1 Al2 42.26(9) . . ?
C5 Y1 C2 90.54(14) . . ?
C5 Y1 C6 79.65(13) . . ?
C5 Y1 C9 99.94(12) . . ?
C5 Y1 H2A 92.3(8) . . ?
C5 Y1 H6B 86.4(10) . . ?
C5 Y1 H1B 150.1(9) . . ?
C5 Y1 H2C 70.1(10) . . ?
C5 Y1 H5B 22.0(5) . . ?
C6 Y1 Al1 90.75(11) . . ?
C6 Y1 Al2 41.51(9) . . ?
C6 Y1 C9 124.19(12) . . ?
C6 Y1 H2A 132.9(9) . . ?
C6 Y1 H6B 22.3(10) . . ?
C6 Y1 H1B 70.5(9) . . ?
C6 Y1 H2C 101.7(9) . . ?
C6 Y1 H5B 87.8(11) . . ?
C9 Y1 Al1 130.66(7) . . ?
C9 Y1 Al2 131.90(7) . . ?
C9 Y1 H2A 102.9(9) . . ?
C9 Y1 H6B 102.2(11) . . ?
C9 Y1 H1B 98.1(8) . . ?
C9 Y1 H2C 131.0(9) . . ?
C9 Y1 H5B 78.5(6) . . ?
N1 Y1 Al1 114.42(7) . . ?
N1 Y1 Al2 138.04(7) . . ?
N1 Y1 C1 103.90(11) . . ?
N1 Y1 C2 94.93(12) . . ?
N1 Y1 C5 96.19(11) . . ?
N1 Y1 C6 151.81(13) . . ?
N1 Y1 C9 28.54(8) . . ?
N1 Y1 N2 57.19(9) . . ?
N1 Y1 H2A 74.8(9) . . ?
N1 Y1 H6B 130.5(11) . . ?
N1 Y1 H1B 110.8(8) . . ?
N1 Y1 H2C 102.9(9) . . ?
N1 Y1 H5B 79.7(9) . . ?
N2 Y1 Al1 138.26(7) . . ?
N2 Y1 Al2 114.44(7) . . ?
N2 Y1 C1 97.65(11) . . ?
N2 Y1 C2 150.89(13) . . ?
N2 Y1 C5 99.99(12) . . ?
N2 Y1 C6 95.77(12) . . ?
N2 Y1 C9 28.67(8) . . ?
N2 Y1 H2A 131.3(9) . . ?
N2 Y1 H6B 73.6(11) . . ?
N2 Y1 H1B 84.8(9) . . ?
N2 Y1 H2C 157.7(9) . . ?
N2 Y1 H5B 78.9(6) . . ?
H2A Y1 H6B 154.7(15) . . ?
H2A Y1 H1B 106.7(12) . . ?
H2A Y1 H2C 34.2(11) . . ?
H2A Y1 H5B 101.7(13) . . ?
H6B Y1 H1B 66.5(13) . . ?
H6B Y1 H2C 123.9(14) . . ?
H6B Y1 H5B 86.2(15) . . ?
H1B Y1 H2C 113.9(13) . . ?
H1B Y1 H5B 151.3(14) . . ?
H2C Y1 H5B 88.0(13) . . ?
C1 Al1 Y1 54.02(12) . . ?
C2 Al1 Y1 54.89(12) . . ?
C2 Al1 C1 104.14(17) . . ?
C3 Al1 Y1 140.18(13) . . ?
C3 Al1 C1 108.96(17) . . ?
C3 Al1 C2 108.18(18) . . ?
C3 Al1 C4 110.84(19) . . ?
C4 Al1 Y1 108.81(13) . . ?
C4 Al1 C1 107.71(16) . . ?
C4 Al1 C2 116.62(19) . . ?
C5 Al2 Y1 54.77(11) . . ?
C6 Al2 Y1 55.67(11) . . ?
C6 Al2 C5 103.98(17) . . ?
C7 Al2 Y1 145.81(14) . . ?
C7 Al2 C5 110.53(18) . . ?
C7 Al2 C6 109.41(18) . . ?
C7 Al2 C8 110.37(19) . . ?
C8 Al2 Y1 103.77(13) . . ?
C8 Al2 C5 108.21(18) . . ?
C8 Al2 C6 114.2(2) . . ?
Y1 C1 H1A 89(3) . . ?
Y1 C1 H1B 78(2) . . ?
Y1 C1 H1C 168(3) . . ?
Al1 C1 Y1 84.37(13) . . ?
Al1 C1 H1A 121(2) . . ?
Al1 C1 H1B 134(2) . . ?
Al1 C1 H1C 88(3) . . ?
H1A C1 H1B 101(3) . . ?
H1A C1 H1C 103(4) . . ?
H1B C1 H1C 101(3) . . ?
Y1 C2 H2A 79(2) . . ?
Y1 C2 H2B 169(3) . . ?
Y1 C2 H2C 79(2) . . ?
Al1 C2 Y1 83.76(14) . . ?
Al1 C2 H2A 121(2) . . ?
Al1 C2 H2B 89(3) . . ?
Al1 C2 H2C 122(2) . . ?
H2A C2 H2B 112(4) . . ?
H2A C2 H2C 109(3) . . ?
H2B C2 H2C 98(4) . . ?
Al1 C3 H3A 109.5 . . ?
Al1 C3 H3B 109.5 . . ?
Al1 C3 H3C 109.5 . . ?
H3A C3 H3B 109.5 . . ?
H3A C3 H3C 109.5 . . ?
H3B C3 H3C 109.5 . . ?
Al1 C4 H4A 109.5 . . ?
Al1 C4 H4B 109.5 . . ?
Al1 C4 H4C 109.5 . . ?
H4A C4 H4B 109.5 . . ?
H4A C4 H4C 109.5 . . ?
H4B C4 H4C 109.5 . . ?
Y1 C5 H5A 83(2) . . ?
Y1 C5 H5B 82(4) . . ?
Y1 C5 H5C 173(3) . . ?
Al2 C5 Y1 82.97(13) . . ?
Al2 C5 H5A 132(2) . . ?
Al2 C5 H5B 130(3) . . ?
Al2 C5 H5C 93(3) . . ?
H5A C5 H5B 93(4) . . ?
H5A C5 H5C 104(4) . . ?
H5B C5 H5C 96(5) . . ?
Y1 C6 H6A 175(2) . . ?
Y1 C6 H6B 70(2) . . ?
Y1 C6 H6C 87(2) . . ?
Al2 C6 Y1 82.82(13) . . ?
Al2 C6 H6A 96(2) . . ?
Al2 C6 H6B 122(2) . . ?
Al2 C6 H6C 120(3) . . ?
H6A C6 H6B 106(3) . . ?
H6A C6 H6C 98(3) . . ?
H6B C6 H6C 109(3) . . ?
Al2 C7 H7A 109.5 . . ?
Al2 C7 H7B 109.5 . . ?
Al2 C7 H7C 109.5 . . ?
H7A C7 H7B 109.5 . . ?
H7A C7 H7C 109.5 . . ?
H7B C7 H7C 109.5 . . ?
Al2 C8 H8A 109.5 . . ?
Al2 C8 H8B 109.5 . . ?
Al2 C8 H8C 109.5 . . ?
H8A C8 H8B 109.5 . . ?
H8A C8 H8C 109.5 . . ?
H8B C8 H8C 109.5 . . ?
N1 C9 Y1 56.05(16) . . ?
N1 C9 N2 113.1(3) . . ?
N1 C9 P1 115.1(2) . . ?
N2 C9 Y1 57.15(16) . . ?
N2 C9 P1 131.4(2) . . ?
P1 C9 Y1 168.75(15) . . ?
C11 C10 N2 119.7(3) . . ?
C15 C10 C11 120.5(3) . . ?
C15 C10 N2 119.6(3) . . ?
C10 C11 C19 122.7(3) . . ?
C12 C11 C10 118.1(3) . . ?
C12 C11 C19 118.8(3) . . ?
C11 C12 H12 119.1 . . ?
C13 C12 C11 121.9(3) . . ?
C13 C12 H12 119.1 . . ?
C12 C13 H13 120.4 . . ?
C14 C13 C12 119.2(3) . . ?
C14 C13 H13 120.4 . . ?
C13 C14 H14 119.1 . . ?
C13 C14 C15 121.7(3) . . ?
C15 C14 H14 119.1 . . ?
C10 C15 C16 123.3(3) . . ?
C14 C15 C10 118.4(3) . . ?
C14 C15 C16 118.3(3) . . ?
C15 C16 H16 107.6 . . ?
C15 C16 C17 114.0(3) . . ?
C15 C16 C18 109.8(3) . . ?
C17 C16 H16 107.6 . . ?
C17 C16 C18 110.0(3) . . ?
C18 C16 H16 107.6 . . ?
C16 C17 H17A 109.5 . . ?
C16 C17 H17B 109.5 . . ?
C16 C17 H17C 109.5 . . ?
H17A C17 H17B 109.5 . . ?
H17A C17 H17C 109.5 . . ?
H17B C17 H17C 109.5 . . ?
C16 C18 H18A 109.5 . . ?
C16 C18 H18B 109.5 . . ?
C16 C18 H18C 109.5 . . ?
H18A C18 H18B 109.5 . . ?
H18A C18 H18C 109.5 . . ?
H18B C18 H18C 109.5 . . ?
C11 C19 H19 107.9 . . ?
C11 C19 C20 114.9(3) . . ?
C11 C19 C21 109.1(3) . . ?
C20 C19 H19 107.9 . . ?
C21 C19 H19 107.9 . . ?
C21 C19 C20 109.0(3) . . ?
C19 C20 H20A 109.5 . . ?
C19 C20 H20B 109.5 . . ?
C19 C20 H20C 109.5 . . ?
H20A C20 H20B 109.5 . . ?
H20A C20 H20C 109.5 . . ?
H20B C20 H20C 109.5 . . ?
C19 C21 H21A 109.5 . . ?
C19 C21 H21B 109.5 . . ?
C19 C21 H21C 109.5 . . ?
H21A C21 H21B 109.5 . . ?
H21A C21 H21C 109.5 . . ?
H21B C21 H21C 109.5 . . ?
C23 C22 C27 120.2(3) . . ?
C23 C22 N1 119.4(3) . . ?
C27 C22 N1 120.3(3) . . ?
C22 C23 C31 123.8(3) . . ?
C24 C23 C22 118.2(3) . . ?
C24 C23 C31 118.0(3) . . ?
C23 C24 H24 119.2 . . ?
C25 C24 C23 121.7(3) . . ?
C25 C24 H24 119.2 . . ?
C24 C25 H25 120.1 . . ?
C26 C25 C24 119.7(3) . . ?
C26 C25 H25 120.1 . . ?
C25 C26 H26 119.3 . . ?
C25 C26 C27 121.4(3) . . ?
C27 C26 H26 119.3 . . ?
C22 C27 C28 122.8(3) . . ?
C26 C27 C22 118.7(3) . . ?
C26 C27 C28 118.4(3) . . ?
C27 C28 H28 108.0 . . ?
C27 C28 C29 109.6(3) . . ?
C27 C28 C30 113.5(3) . . ?
C29 C28 H28 108.0 . . ?
C30 C28 H28 108.0 . . ?
C30 C28 C29 109.7(3) . . ?
C28 C29 H29A 109.5 . . ?
C28 C29 H29B 109.5 . . ?
C28 C29 H29C 109.5 . . ?
H29A C29 H29B 109.5 . . ?
H29A C29 H29C 109.5 . . ?
H29B C29 H29C 109.5 . . ?
C28 C30 H30A 109.5 . . ?
C28 C30 H30B 109.5 . . ?
C28 C30 H30C 109.5 . . ?
H30A C30 H30B 109.5 . . ?
H30A C30 H30C 109.5 . . ?
H30B C30 H30C 109.5 . . ?
C23 C31 H31 107.8 . . ?
C23 C31 C32 113.1(3) . . ?
C23 C31 C33 109.6(3) . . ?
C32 C31 H31 107.8 . . ?
C32 C31 C33 110.4(3) . . ?
C33 C31 H31 107.8 . . ?
C31 C32 H32A 109.5 . . ?
C31 C32 H32B 109.5 . . ?
C31 C32 H32C 109.5 . . ?
H32A C32 H32B 109.5 . . ?
H32A C32 H32C 109.5 . . ?
H32B C32 H32C 109.5 . . ?
C31 C33 H33A 109.5 . . ?
C31 C33 H33B 109.5 . . ?
C31 C33 H33C 109.5 . . ?
H33A C33 H33B 109.5 . . ?
H33A C33 H33C 109.5 . . ?
H33B C33 H33C 109.5 . . ?
C35 C34 P1 116.0(3) . . ?
C39 C34 C35 117.3(4) . . ?
C39 C34 P1 126.1(3) . . ?
C34 C35 H35 118.9 . . ?
C36 C35 C34 122.2(4) . . ?
C36 C35 H35 118.9 . . ?
C35 C36 H36 120.3 . . ?
C37 C36 C35 119.5(4) . . ?
C37 C36 H36 120.3 . . ?
C36 C37 H37 119.9 . . ?
C36 C37 C38 120.2(4) . . ?
C38 C37 H37 119.9 . . ?
C37 C38 H38 120.4 . . ?
C39 C38 C37 119.2(4) . . ?
C39 C38 H38 120.4 . . ?
C34 C39 C38 121.6(4) . . ?
C34 C39 H39 119.2 . . ?
C38 C39 H39 119.2 . . ?
C41 C40 P1 125.6(3) . . ?
C45 C40 C41 118.1(3) . . ?
C45 C40 P1 115.8(3) . . ?
C40 C41 H41 119.9 . . ?
C42 C41 C40 120.2(4) . . ?
C42 C41 H41 119.9 . . ?
C41 C42 H42 119.8 . . ?
C43 C42 C41 120.5(4) . . ?
C43 C42 H42 119.8 . . ?
C42 C43 H43 120.1 . . ?
C44 C43 C42 119.9(3) . . ?
C44 C43 H43 120.1 . . ?
C43 C44 H44 120.1 . . ?
C43 C44 C45 119.7(4) . . ?
C45 C44 H44 120.1 . . ?
C40 C45 C44 121.5(4) . . ?
C40 C45 H45 119.3 . . ?
C44 C45 H45 119.3 . . ?
C9 N1 Y1 95.41(18) . . ?
C9 N1 C22 121.8(3) . . ?
C22 N1 Y1 140.6(2) . . ?
C9 N2 Y1 94.19(18) . . ?
C9 N2 C10 123.8(3) . . ?
C10 N2 Y1 142.0(2) . . ?
C34 P1 C9 103.01(15) . . ?
C34 P1 C40 98.99(16) . . ?
C40 P1 C9 112.02(14) . . ?

loop_
_geom_bond_atom_site_label_1
_geom_bond_atom_site_label_2
_geom_bond_distance
_geom_bond_site_symmetry_2
_geom_bond_publ_flag
Y1 Al1 3.1086(12) . ?
Y1 Al2 3.0880(11) . ?
Y1 C1 2.528(4) . ?
Y1 C2 2.558(4) . ?
Y1 C5 2.541(4) . ?
Y1 C6 2.570(4) . ?
Y1 C9 2.791(3) . ?
Y1 N1 2.326(3) . ?
Y1 N2 2.351(3) . ?
Y1 H2A 2.54(3) . ?
Y1 H6B 2.42(4) . ?
Y1 H1B 2.50(4) . ?
Y1 H2C 2.55(4) . ?
Y1 H5B 2.60(6) . ?
Al1 C1 2.074(4) . ?
Al1 C2 2.066(4) . ?
Al1 C3 1.956(4) . ?
Al1 C4 1.964(4) . ?
Al2 C5 2.092(4) . ?
Al2 C6 2.063(4) . ?
Al2 C7 1.966(4) . ?
Al2 C8 1.976(4) . ?
C1 H1A 1.05(5) . ?
C1 H1B 0.94(4) . ?
C1 H1C 0.85(5) . ?
C2 H2A 0.89(4) . ?
C2 H2B 0.91(5) . ?
C2 H2C 0.95(4) . ?
C3 H3A 0.9800 . ?
C3 H3B 0.9800 . ?
C3 H3C 0.9800 . ?
C4 H4A 0.9800 . ?
C4 H4B 0.9800 . ?
C4 H4C 0.9800 . ?
C5 H5A 1.01(4) . ?
C5 H5B 0.98(2) . ?
C5 H5C 0.96(2) . ?
C6 H6A 1.01(4) . ?
C6 H6B 0.98(4) . ?
C6 H6C 0.94(5) . ?
C7 H7A 0.9800 . ?
C7 H7B 0.9800 . ?
C7 H7C 0.9800 . ?
C8 H8A 0.9800 . ?
C8 H8B 0.9800 . ?
C8 H8C 0.9800 . ?
C9 N1 1.340(4) . ?
C9 N2 1.343(4) . ?
C9 P1 1.896(3) . ?
C10 C11 1.411(4) . ?
C10 C15 1.403(5) . ?
C10 N2 1.452(4) . ?
C11 C12 1.389(4) . ?
C11 C19 1.515(5) . ?
C12 H12 0.9500 . ?
C12 C13 1.381(5) . ?
C13 H13 0.9500 . ?
C13 C14 1.371(5) . ?
C14 H14 0.9500 . ?
C14 C15 1.395(4) . ?
C15 C16 1.523(5) . ?
C16 H16 1.0000 . ?
C16 C17 1.533(5) . ?
C16 C18 1.534(5) . ?
C17 H17A 0.9800 . ?
C17 H17B 0.9800 . ?
C17 H17C 0.9800 . ?
C18 H18A 0.9800 . ?
C18 H18B 0.9800 . ?
C18 H18C 0.9800 . ?
C19 H19 1.0000 . ?
C19 C20 1.527(5) . ?
C19 C21 1.526(5) . ?
C20 H20A 0.9800 . ?
C20 H20B 0.9800 . ?
C20 H20C 0.9800 . ?
C21 H21A 0.9800 . ?
C21 H21B 0.9800 . ?
C21 H21C 0.9800 . ?
C22 C23 1.414(5) . ?
C22 C27 1.415(4) . ?
C22 N1 1.444(4) . ?
C23 C24 1.395(4) . ?
C23 C31 1.512(5) . ?
C24 H24 0.9500 . ?
C24 C25 1.382(5) . ?
C25 H25 0.9500 . ?
C25 C26 1.371(5) . ?
C26 H26 0.9500 . ?
C26 C27 1.394(4) . ?
C27 C28 1.513(5) . ?
C28 H28 1.0000 . ?
C28 C29 1.540(5) . ?
C28 C30 1.526(5) . ?
C29 H29A 0.9800 . ?
C29 H29B 0.9800 . ?
C29 H29C 0.9800 . ?
C30 H30A 0.9800 . ?
C30 H30B 0.9800 . ?
C30 H30C 0.9800 . ?
C31 H31 1.0000 . ?
C31 C32 1.532(5) . ?
C31 C33 1.533(5) . ?
C32 H32A 0.9800 . ?
C32 H32B 0.9800 . ?
C32 H32C 0.9800 . ?
C33 H33A 0.9800 . ?
C33 H33B 0.9800 . ?
C33 H33C 0.9800 . ?
C34 C35 1.387(5) . ?
C34 C39 1.379(5) . ?
C34 P1 1.830(4) . ?
C35 H35 0.9500 . ?
C35 C36 1.371(6) . ?
C36 H36 0.9500 . ?
C36 C37 1.371(6) . ?
C37 H37 0.9500 . ?
C37 C38 1.389(6) . ?
C38 H38 0.9500 . ?
C38 C39 1.386(5) . ?
C39 H39 0.9500 . ?
C40 C41 1.389(5) . ?
C40 C45 1.381(5) . ?
C40 P1 1.836(3) . ?
C41 H41 0.9500 . ?
C41 C42 1.386(5) . ?
C42 H42 0.9500 . ?
C42 C43 1.372(6) . ?
C43 H43 0.9500 . ?
C43 C44 1.370(6) . ?
C44 H44 0.9500 . ?
C44 C45 1.382(5) . ?
C45 H45 0.9500 . ?

loop_
_smtbx_masks_void_nr
_smtbx_masks_void_average_x
_smtbx_masks_void_average_y
_smtbx_masks_void_average_z
_smtbx_masks_void_volume
_smtbx_masks_void_count_electrons
_smtbx_masks_void_content
1 0.000 0.000 0.500 326.7 56.8 toluene
2 0.000 0.500 0.000 326.7 56.8 toluene
